data_7046975
loop_
_publ_author_name
'Daneshmand, Pargol'
'Pinon, Leena'
'Schaper, Frank'

_publ_section_title
;
 Dinuclear iminophenoxide copper complexes in rac-lactide polymerisation.
;
_journal_issue 30
_journal_name_full 'Dalton transactions (Cambridge, England : 2003)'
_journal_page_first 10147
_journal_page_last 10161
_journal_paper_doi 10.1039/c8dt02140f
_journal_volume 47
_journal_year 2018
_chemical_formula_moiety 'C50 H84 Cu2 N4 O4'
_chemical_formula_sum 'C50 H84 Cu2 N4 O4'
_chemical_formula_weight 932.29
_space_group_crystal_system monoclinic
_space_group_IT_number 15
_space_group_name_Hall '-C 2yc'
_space_group_name_H-M_alt 'C 1 2/c 1'
_symmetry_space_group_name_Hall '-C 2yc'
_symmetry_space_group_name_H-M 'C 1 2/c 1'
_atom_sites_solution_hydrogens geom
_atom_sites_solution_primary dual
_atom_sites_solution_secondary difmap
_audit_creation_date 2017-12-04
_audit_creation_method
;
Olex2 1.2
(compiled 2017.08.10 svn.r3458 for OlexSys, GUI svn.r5381)
;
_audit_update_record
;
2018-05-24 deposited with the CCDC.
2018-07-05 downloaded from the CCDC.
;
_cell_angle_alpha 90
_cell_angle_beta 104.466(2)
_cell_angle_gamma 90
_cell_formula_units_Z 4
_cell_length_a 25.7609(11)
_cell_length_b 9.3613(4)
_cell_length_c 21.0180(9)
_cell_measurement_reflns_used 9840
_cell_measurement_temperature 100(2)
_cell_measurement_theta_max 72.00
_cell_measurement_theta_min 5.32
_cell_volume 4907.9(4)
_computing_cell_refinement 'SAINT v8.34A (Bruker, 2013)'
_computing_data_collection 'APEX 2 (2013) Bruker AXS Inc., Madison, WI 53719-1173.'
_computing_data_reduction 'SAINT v8.34A (Bruker, 2013)'
_computing_molecular_graphics 'Olex2 (Dolomanov et al., 2009)'
_computing_publication_material 'Olex2 (Dolomanov et al., 2009)'
_computing_structure_refinement 'XL (Sheldrick, 2008)'
_computing_structure_solution 'ShelXT (Sheldrick, 2015)'
_diffrn_ambient_temperature 100.0
_diffrn_detector_area_resol_mean 8.3
_diffrn_measured_fraction_theta_full 0.998
_diffrn_measured_fraction_theta_max 0.993
_diffrn_measurement_device_type 'Bruker APEX-II CCD'
_diffrn_measurement_method '\f and \w scans'
_diffrn_radiation_type CuK\a
_diffrn_radiation_wavelength 1.54178
_diffrn_reflns_av_R_equivalents 0.0679
_diffrn_reflns_av_unetI/netI 0.0289
_diffrn_reflns_Laue_measured_fraction_full 0.998
_diffrn_reflns_Laue_measured_fraction_max 0.993
_diffrn_reflns_limit_h_max 31
_diffrn_reflns_limit_h_min -31
_diffrn_reflns_limit_k_max 11
_diffrn_reflns_limit_k_min -11
_diffrn_reflns_limit_l_max 24
_diffrn_reflns_limit_l_min -25
_diffrn_reflns_number 62412
_diffrn_reflns_point_group_measured_fraction_full 0.998
_diffrn_reflns_point_group_measured_fraction_max 0.993
_diffrn_reflns_theta_full 67.679
_diffrn_reflns_theta_max 72.042
_diffrn_reflns_theta_min 4.345
_diffrn_source 'Microfocus Source'
_diffrn_standards_number 0
_exptl_absorpt_coefficient_mu 1.418
_exptl_absorpt_correction_T_max 0.7535
_exptl_absorpt_correction_T_min 0.5064
_exptl_absorpt_correction_type multi-scan
_exptl_absorpt_process_details
'SADABS-2014/2 (Bruker,2014/2) was used for absorption correction. wR2(int) was 0.1776 before and 0.0935 after correction. The Ratio of minimum to maximum transmission is 0.6721. The \l/2 correction factor is 0.00150.'
_exptl_crystal_colour green
_exptl_crystal_colour_primary green
_exptl_crystal_density_diffrn 1.262
_exptl_crystal_description block
_exptl_crystal_F_000 2008
_exptl_crystal_size_max 0.12
_exptl_crystal_size_mid 0.08
_exptl_crystal_size_min 0.08
_refine_diff_density_max 2.543
_refine_diff_density_min -1.179
_refine_diff_density_rms 0.148
_refine_ls_extinction_method none
_refine_ls_goodness_of_fit_ref 1.100
_refine_ls_hydrogen_treatment constr
_refine_ls_matrix_type full
_refine_ls_number_parameters 279
_refine_ls_number_reflns 4796
_refine_ls_number_restraints 0
_refine_ls_restrained_S_all 1.100
_refine_ls_R_factor_all 0.0623
_refine_ls_R_factor_gt 0.0605
_refine_ls_shift/su_max 0.002
_refine_ls_shift/su_mean 0.000
_refine_ls_structure_factor_coef Fsqd
_refine_ls_weighting_details 'w=1/[\s^2^(Fo^2^)+(0.1253P)^2^+6.1798P] where P=(Fo^2^+2Fc^2^)/3'
_refine_ls_weighting_scheme calc
_refine_ls_wR_factor_gt 0.1622
_refine_ls_wR_factor_ref 0.1664
_reflns_Friedel_coverage 0.000
_reflns_number_gt 4528
_reflns_number_total 4796
_reflns_threshold_expression 'I > 2\s(I)'
_cod_data_source_file c8dt02140f2.cif
_cod_data_source_block comp_9a
_cod_depositor_comments 'Adding full bibliography for 7046963--7046983.cif.'
_cod_database_code 7046975
_shelxl_version_number 2014-3
_shelx_space_group_comment
;
The symmetry employed for this shelxl refinement is uniquely defined
by the following loop, which should always be used as a source of
symmetry information in preference to the above space-group names.
They are only intended as comments.
;
_shelx_estimated_absorpt_t_max 0.895
_shelx_estimated_absorpt_t_min 0.848
_olex2_refinement_description
;
1. Fixed Uiso
 At 1.2 times of:
  All C(H) groups, All C(H,H) groups
 At 1.5 times of:
  All C(H,H,H) groups
2.a Ternary CH refined with riding coordinates:
 C16(H16)
2.b Secondary CH2 refined with riding coordinates:
 C17(H17A,H17B), C18(H18A,H18B), C19(H19A,H19B), C20(H20A,H20B), C21(H21A,
 H21B), C22(H22A,H22B), C23(H23A,H23B)
2.c Aromatic/amide H refined with riding coordinates:
 C1(H1), C3(H3), C5(H5)
2.d Idealised Me refined as rotating group:
 C9(H9A,H9B,H9C), C10(H10A,H10B,H10C), C11(H11A,H11B,H11C), C13(H13A,H13B,
 H13C), C14(H14A,H14B,H14C), C15(H15A,H15B,H15C), C24(H24A,H24B,H24C), C25(H25A,
 H25B,H25C)
;
_olex2_submission_special_instructions 'No special instructions were received'

loop_
_space_group_symop_operation_xyz
'x, y, z'
'-x, y, -z+1/2'
'x+1/2, y+1/2, z'
'-x+1/2, y+1/2, -z+1/2'
'-x, -y, -z'
'x, -y, z-1/2'
'-x+1/2, -y+1/2, -z'
'x+1/2, -y+1/2, z-1/2'

loop_
_atom_site_label
_atom_site_type_symbol
_atom_site_fract_x
_atom_site_fract_y
_atom_site_fract_z
_atom_site_U_iso_or_equiv
_atom_site_adp_type
_atom_site_occupancy
_atom_site_site_symmetry_order
_atom_site_calc_flag
_atom_site_refinement_flags_posn
Cu1 Cu 0.54696(2) 0.52071(3) 0.55943(2) 0.00849(16) Uani 1 1 d .
O1 O 0.57939(6) 0.39572(16) 0.62997(7) 0.0111(3) Uani 1 1 d .
O2 O 0.50604(6) 0.63970(15) 0.48964(7) 0.0102(3) Uani 1 1 d .
N1 N 0.61962(7) 0.57895(17) 0.54745(8) 0.0100(4) Uani 1 1 d .
N2 N 0.49464(7) 0.61543(18) 0.61609(8) 0.0101(4) Uani 1 1 d .
C1 C 0.66180(9) 0.5030(2) 0.57014(11) 0.0115(4) Uani 1 1 d .
H1 H 0.6935 0.5337 0.5589 0.014 Uiso 1 1 calc R
C2 C 0.66669(8) 0.3766(2) 0.61060(10) 0.0104(4) Uani 1 1 d .
C3 C 0.71685(8) 0.3069(2) 0.62503(10) 0.0131(4) Uani 1 1 d .
H3 H 0.7440 0.3416 0.6057 0.016 Uiso 1 1 calc R
C4 C 0.72785(8) 0.1902(2) 0.66628(10) 0.0114(4) Uani 1 1 d .
C5 C 0.68570(8) 0.1432(2) 0.69312(10) 0.0111(4) Uani 1 1 d .
H5 H 0.6923 0.0625 0.7215 0.013 Uiso 1 1 calc R
C6 C 0.63563(8) 0.2058(2) 0.68119(9) 0.0093(4) Uani 1 1 d .
C7 C 0.62485(8) 0.3298(2) 0.63907(9) 0.0085(4) Uani 1 1 d .
C8 C 0.78232(8) 0.1154(2) 0.68532(11) 0.0153(4) Uani 1 1 d .
C9 C 0.82105(9) 0.1727(3) 0.64655(13) 0.0228(5) Uani 1 1 d .
H9A H 0.8052 0.1600 0.5994 0.034 Uiso 1 1 calc GR
H9B H 0.8550 0.1203 0.6593 0.034 Uiso 1 1 calc GR
H9C H 0.8277 0.2745 0.6562 0.034 Uiso 1 1 calc GR
C10 C 0.77552(10) -0.0461(2) 0.67233(13) 0.0218(5) Uani 1 1 d .
H10A H 0.8105 -0.0933 0.6866 0.033 Uiso 1 1 calc GR
H10B H 0.7608 -0.0627 0.6252 0.033 Uiso 1 1 calc GR
H10C H 0.7510 -0.0852 0.6968 0.033 Uiso 1 1 calc GR
C11 C 0.80754(9) 0.1392(3) 0.75886(12) 0.0219(5) Uani 1 1 d .
H11A H 0.8120 0.2418 0.7677 0.033 Uiso 1 1 calc GR
H11B H 0.8426 0.0922 0.7713 0.033 Uiso 1 1 calc GR
H11C H 0.7841 0.0987 0.7845 0.033 Uiso 1 1 calc GR
C12 C 0.59184(8) 0.1487(2) 0.71234(9) 0.0100(4) Uani 1 1 d .
C13 C 0.54049(8) 0.1140(2) 0.65860(10) 0.0125(4) Uani 1 1 d .
H13A H 0.5260 0.2021 0.6357 0.019 Uiso 1 1 calc GR
H13B H 0.5138 0.0714 0.6789 0.019 Uiso 1 1 calc GR
H13C H 0.5491 0.0465 0.6271 0.019 Uiso 1 1 calc GR
C14 C 0.57979(8) 0.2606(2) 0.76029(10) 0.0122(4) Uani 1 1 d .
H14A H 0.6115 0.2732 0.7970 0.018 Uiso 1 1 calc GR
H14B H 0.5496 0.2281 0.7771 0.018 Uiso 1 1 calc GR
H14C H 0.5707 0.3517 0.7373 0.018 Uiso 1 1 calc GR
C15 C 0.60949(9) 0.0113(2) 0.75182(11) 0.0138(4) Uani 1 1 d .
H15A H 0.6162 -0.0637 0.7223 0.021 Uiso 1 1 calc GR
H15B H 0.5811 -0.0197 0.7723 0.021 Uiso 1 1 calc GR
H15C H 0.6424 0.0298 0.7860 0.021 Uiso 1 1 calc GR
C16 C 0.62459(8) 0.7125(2) 0.51131(10) 0.0101(4) Uani 1 1 d .
H16 H 0.5889 0.7307 0.4803 0.012 Uiso 1 1 calc R
C17 C 0.66599(9) 0.7096(2) 0.47021(11) 0.0160(4) Uani 1 1 d .
H17A H 0.6583 0.6288 0.4388 0.019 Uiso 1 1 calc R
H17B H 0.7023 0.6955 0.4993 0.019 Uiso 1 1 calc R
C18 C 0.66410(9) 0.8507(2) 0.43245(10) 0.0180(5) Uani 1 1 d .
H18A H 0.6915 0.8488 0.4067 0.022 Uiso 1 1 calc R
H18B H 0.6285 0.8612 0.4013 0.022 Uiso 1 1 calc R
C19 C 0.67443(10) 0.9778(2) 0.47918(12) 0.0192(5) Uani 1 1 d .
H19A H 0.6708 1.0674 0.4534 0.023 Uiso 1 1 calc R
H19B H 0.7116 0.9729 0.5070 0.023 Uiso 1 1 calc R
C20 C 0.63516(11) 0.9798(2) 0.52296(12) 0.0199(5) Uani 1 1 d .
H20A H 0.5985 0.9981 0.4956 0.024 Uiso 1 1 calc R
H20B H 0.6448 1.0584 0.5553 0.024 Uiso 1 1 calc R
C21 C 0.63595(9) 0.8378(2) 0.55943(10) 0.0158(4) Uani 1 1 d .
H21A H 0.6715 0.8246 0.5905 0.019 Uiso 1 1 calc R
H21B H 0.6086 0.8400 0.5852 0.019 Uiso 1 1 calc R
C22 C 0.48189(9) 0.7544(2) 0.51439(10) 0.0133(4) Uani 1 1 d .
H22A H 0.4546 0.7994 0.4783 0.016 Uiso 1 1 calc R
H22B H 0.5093 0.8272 0.5333 0.016 Uiso 1 1 calc R
C23 C 0.45548(8) 0.7006(2) 0.56731(10) 0.0140(4) Uani 1 1 d .
H23A H 0.4431 0.7827 0.5893 0.017 Uiso 1 1 calc R
H23B H 0.4240 0.6409 0.5470 0.017 Uiso 1 1 calc R
C24 C 0.52773(9) 0.7073(2) 0.66696(10) 0.0160(4) Uani 1 1 d .
H24A H 0.5554 0.6495 0.6963 0.024 Uiso 1 1 calc GR
H24B H 0.5051 0.7524 0.6924 0.024 Uiso 1 1 calc GR
H24C H 0.5448 0.7813 0.6462 0.024 Uiso 1 1 calc GR
C25 C 0.46786(9) 0.5071(2) 0.64690(12) 0.0157(5) Uani 1 1 d .
H25A H 0.4466 0.4442 0.6130 0.024 Uiso 1 1 calc GR
H25B H 0.4442 0.5541 0.6705 0.024 Uiso 1 1 calc GR
H25C H 0.4948 0.4506 0.6779 0.024 Uiso 1 1 calc GR

loop_
_atom_site_aniso_label
_atom_site_aniso_U_11
_atom_site_aniso_U_22
_atom_site_aniso_U_33
_atom_site_aniso_U_23
_atom_site_aniso_U_13
_atom_site_aniso_U_12
Cu1 0.0130(2) 0.0076(2) 0.0072(2) 0.00291(9) 0.00690(15) 0.00164(9)
O1 0.0147(7) 0.0119(7) 0.0098(7) 0.0032(5) 0.0087(5) 0.0025(5)
O2 0.0154(7) 0.0080(6) 0.0095(6) 0.0002(5) 0.0076(5) 0.0020(5)
N1 0.0159(8) 0.0075(8) 0.0087(8) 0.0016(6) 0.0073(6) 0.0000(6)
N2 0.0159(8) 0.0081(8) 0.0089(8) 0.0003(6) 0.0078(6) 0.0021(6)
C1 0.0162(10) 0.0111(9) 0.0106(10) 0.0013(7) 0.0096(8) -0.0017(7)
C2 0.0147(9) 0.0093(9) 0.0099(9) 0.0009(7) 0.0080(7) 0.0007(7)
C3 0.0150(10) 0.0125(10) 0.0156(10) 0.0025(8) 0.0109(8) 0.0007(8)
C4 0.0141(9) 0.0106(9) 0.0117(9) 0.0013(8) 0.0073(7) 0.0027(7)
C5 0.0190(10) 0.0076(9) 0.0092(9) 0.0022(7) 0.0083(7) 0.0018(7)
C6 0.0155(9) 0.0082(9) 0.0069(8) -0.0011(7) 0.0079(7) -0.0007(7)
C7 0.0142(9) 0.0082(9) 0.0055(8) -0.0017(7) 0.0067(7) -0.0018(7)
C8 0.0154(10) 0.0129(10) 0.0202(11) 0.0050(8) 0.0094(8) 0.0030(8)
C9 0.0173(10) 0.0234(12) 0.0333(13) 0.0099(10) 0.0168(9) 0.0073(9)
C10 0.0215(11) 0.0133(10) 0.0341(13) 0.0025(10) 0.0133(10) 0.0066(9)
C11 0.0183(11) 0.0238(12) 0.0230(12) 0.0045(9) 0.0040(9) 0.0029(9)
C12 0.0152(9) 0.0089(9) 0.0092(9) 0.0019(7) 0.0093(7) 0.0011(7)
C13 0.0166(10) 0.0116(9) 0.0123(9) -0.0007(8) 0.0093(8) -0.0017(8)
C14 0.0193(10) 0.0112(9) 0.0096(9) -0.0001(7) 0.0103(7) 0.0004(7)
C15 0.0200(11) 0.0110(9) 0.0141(11) 0.0046(8) 0.0110(9) 0.0014(8)
C16 0.0162(9) 0.0073(9) 0.0096(9) 0.0027(7) 0.0082(7) 0.0004(7)
C17 0.0273(11) 0.0111(10) 0.0155(10) 0.0028(8) 0.0165(8) 0.0013(8)
C18 0.0298(12) 0.0161(10) 0.0128(10) 0.0043(8) 0.0141(9) -0.0005(9)
C19 0.0306(13) 0.0123(11) 0.0184(11) 0.0058(8) 0.0132(10) -0.0040(8)
C20 0.0381(14) 0.0078(10) 0.0190(12) 0.0000(8) 0.0170(10) -0.0017(8)
C21 0.0295(12) 0.0107(10) 0.0125(10) 0.0010(8) 0.0152(8) -0.0026(8)
C22 0.0232(10) 0.0071(9) 0.0109(9) 0.0004(7) 0.0067(8) 0.0043(8)
C23 0.0203(10) 0.0128(10) 0.0112(9) 0.0018(8) 0.0085(8) 0.0078(8)
C24 0.0232(11) 0.0160(10) 0.0109(9) -0.0037(8) 0.0080(8) -0.0011(8)
C25 0.0180(11) 0.0158(10) 0.0181(11) 0.0042(8) 0.0136(9) 0.0008(8)

loop_
_atom_type_symbol
_atom_type_description
_atom_type_scat_dispersion_real
_atom_type_scat_dispersion_imag
_atom_type_scat_source
C C 0.0181 0.0091 'International Tables Vol C Tables 4.2.6.8 and 6.1.1.4'
H H 0.0000 0.0000 'International Tables Vol C Tables 4.2.6.8 and 6.1.1.4'
Cu Cu -1.9646 0.5888 'International Tables Vol C Tables 4.2.6.8 and 6.1.1.4'
N N 0.0311 0.0180 'International Tables Vol C Tables 4.2.6.8 and 6.1.1.4'
O O 0.0492 0.0322 'International Tables Vol C Tables 4.2.6.8 and 6.1.1.4'

loop_
_geom_angle_atom_site_label_1
_geom_angle_atom_site_label_2
_geom_angle_atom_site_label_3
_geom_angle
_geom_angle_site_symmetry_1
_geom_angle_site_symmetry_3
O1 Cu1 Cu1 131.65(5) . 5_666
O1 Cu1 O2 173.16(6) . .
O1 Cu1 O2 92.72(6) . 5_666
O1 Cu1 N1 91.31(6) . .
O1 Cu1 N2 92.01(6) . .
O2 Cu1 Cu1 43.74(4) . 5_666
O2 Cu1 Cu1 39.13(4) 5_666 5_666
O2 Cu1 O2 82.87(6) . 5_666
O2 Cu1 N1 95.53(6) . .
O2 Cu1 N2 98.18(6) 5_666 .
O2 Cu1 N2 83.48(6) . .
N1 Cu1 Cu1 120.21(5) . 5_666
N1 Cu1 O2 129.37(6) . 5_666
N1 Cu1 N2 132.09(7) . .
N2 Cu1 Cu1 91.55(5) . 5_666
C7 O1 Cu1 127.64(12) . .
Cu1 O2 Cu1 97.13(6) . 5_666
C22 O2 Cu1 115.56(12) . 5_666
C22 O2 Cu1 111.58(12) . .
C1 N1 Cu1 121.76(14) . .
C1 N1 C16 118.84(17) . .
C16 N1 Cu1 119.40(12) . .
C23 N2 Cu1 104.27(11) . .
C24 N2 Cu1 107.95(12) . .
C24 N2 C23 111.15(16) . .
C25 N2 Cu1 112.38(13) . .
C25 N2 C23 111.37(17) . .
C25 N2 C24 109.60(16) . .
N1 C1 H1 116.1 . .
N1 C1 C2 127.79(19) . .
C2 C1 H1 116.1 . .
C3 C2 C1 116.48(18) . .
C3 C2 C7 121.02(18) . .
C7 C2 C1 122.32(18) . .
C2 C3 H3 118.8 . .
C4 C3 C2 122.31(19) . .
C4 C3 H3 118.8 . .
C3 C4 C5 116.10(18) . .
C3 C4 C8 123.94(18) . .
C5 C4 C8 119.93(18) . .
C4 C5 H5 117.6 . .
C6 C5 C4 124.80(18) . .
C6 C5 H5 117.6 . .
C5 C6 C7 118.72(17) . .
C5 C6 C12 121.77(17) . .
C7 C6 C12 119.50(17) . .
O1 C7 C2 122.85(17) . .
O1 C7 C6 120.11(17) . .
C2 C7 C6 117.02(17) . .
C4 C8 C9 112.12(17) . .
C4 C8 C10 110.32(18) . .
C4 C8 C11 109.06(18) . .
C9 C8 C10 108.05(19) . .
C9 C8 C11 108.42(19) . .
C11 C8 C10 108.79(19) . .
C8 C9 H9A 109.5 . .
C8 C9 H9B 109.5 . .
C8 C9 H9C 109.5 . .
H9A C9 H9B 109.5 . .
H9A C9 H9C 109.5 . .
H9B C9 H9C 109.5 . .
C8 C10 H10A 109.5 . .
C8 C10 H10B 109.5 . .
C8 C10 H10C 109.5 . .
H10A C10 H10B 109.5 . .
H10A C10 H10C 109.5 . .
H10B C10 H10C 109.5 . .
C8 C11 H11A 109.5 . .
C8 C11 H11B 109.5 . .
C8 C11 H11C 109.5 . .
H11A C11 H11B 109.5 . .
H11A C11 H11C 109.5 . .
H11B C11 H11C 109.5 . .
C6 C12 C13 110.35(16) . .
C6 C12 C14 109.40(16) . .
C6 C12 C15 111.87(16) . .
C14 C12 C13 110.26(16) . .
C15 C12 C13 107.63(17) . .
C15 C12 C14 107.28(16) . .
C12 C13 H13A 109.5 . .
C12 C13 H13B 109.5 . .
C12 C13 H13C 109.5 . .
H13A C13 H13B 109.5 . .
H13A C13 H13C 109.5 . .
H13B C13 H13C 109.5 . .
C12 C14 H14A 109.5 . .
C12 C14 H14B 109.5 . .
C12 C14 H14C 109.5 . .
H14A C14 H14B 109.5 . .
H14A C14 H14C 109.5 . .
H14B C14 H14C 109.5 . .
C12 C15 H15A 109.5 . .
C12 C15 H15B 109.5 . .
C12 C15 H15C 109.5 . .
H15A C15 H15B 109.5 . .
H15A C15 H15C 109.5 . .
H15B C15 H15C 109.5 . .
N1 C16 H16 107.0 . .
N1 C16 C17 115.76(16) . .
N1 C16 C21 109.54(16) . .
C17 C16 H16 107.0 . .
C21 C16 H16 107.0 . .
C21 C16 C17 109.99(17) . .
C16 C17 H17A 109.7 . .
C16 C17 H17B 109.7 . .
C16 C17 C18 109.84(17) . .
H17A C17 H17B 108.2 . .
C18 C17 H17A 109.7 . .
C18 C17 H17B 109.7 . .
C17 C18 H18A 109.4 . .
C17 C18 H18B 109.4 . .
H18A C18 H18B 108.0 . .
C19 C18 C17 111.16(17) . .
C19 C18 H18A 109.4 . .
C19 C18 H18B 109.4 . .
C18 C19 H19A 109.4 . .
C18 C19 H19B 109.4 . .
C18 C19 C20 111.25(18) . .
H19A C19 H19B 108.0 . .
C20 C19 H19A 109.4 . .
C20 C19 H19B 109.4 . .
C19 C20 H20A 109.4 . .
C19 C20 H20B 109.4 . .
C19 C20 C21 111.25(18) . .
H20A C20 H20B 108.0 . .
C21 C20 H20A 109.4 . .
C21 C20 H20B 109.4 . .
C16 C21 C20 111.01(17) . .
C16 C21 H21A 109.4 . .
C16 C21 H21B 109.4 . .
C20 C21 H21A 109.4 . .
C20 C21 H21B 109.4 . .
H21A C21 H21B 108.0 . .
O2 C22 H22A 109.7 . .
O2 C22 H22B 109.7 . .
O2 C22 C23 109.69(16) . .
H22A C22 H22B 108.2 . .
C23 C22 H22A 109.7 . .
C23 C22 H22B 109.7 . .
N2 C23 C22 109.38(16) . .
N2 C23 H23A 109.8 . .
N2 C23 H23B 109.8 . .
C22 C23 H23A 109.8 . .
C22 C23 H23B 109.8 . .
H23A C23 H23B 108.2 . .
N2 C24 H24A 109.5 . .
N2 C24 H24B 109.5 . .
N2 C24 H24C 109.5 . .
H24A C24 H24B 109.5 . .
H24A C24 H24C 109.5 . .
H24B C24 H24C 109.5 . .
N2 C25 H25A 109.5 . .
N2 C25 H25B 109.5 . .
N2 C25 H25C 109.5 . .
H25A C25 H25B 109.5 . .
H25A C25 H25C 109.5 . .
H25B C25 H25C 109.5 . .

loop_
_geom_bond_atom_site_label_1
_geom_bond_atom_site_label_2
_geom_bond_distance
_geom_bond_site_symmetry_2
Cu1 Cu1 3.0373(6) 5_666
Cu1 O1 1.9095(14) .
Cu1 O2 1.9316(14) .
Cu1 O2 2.1164(15) 5_666
Cu1 N1 2.0249(17) .
Cu1 N2 2.1960(17) .
O1 C7 1.295(2) .
O2 Cu1 2.1164(14) 5_666
O2 C22 1.404(2) .
N1 C1 1.287(3) .
N1 C16 1.485(2) .
N2 C23 1.479(3) .
N2 C24 1.468(3) .
N2 C25 1.465(3) .
C1 H1 0.9500 .
C1 C2 1.444(3) .
C2 C3 1.411(3) .
C2 C7 1.426(3) .
C3 H3 0.9500 .
C3 C4 1.380(3) .
C4 C5 1.413(3) .
C4 C8 1.530(3) .
C5 H5 0.9500 .
C5 C6 1.382(3) .
C6 C7 1.444(3) .
C6 C12 1.535(3) .
C8 C9 1.534(3) .
C8 C10 1.538(3) .
C8 C11 1.536(3) .
C9 H9A 0.9800 .
C9 H9B 0.9800 .
C9 H9C 0.9800 .
C10 H10A 0.9800 .
C10 H10B 0.9800 .
C10 H10C 0.9800 .
C11 H11A 0.9800 .
C11 H11B 0.9800 .
C11 H11C 0.9800 .
C12 C13 1.544(3) .
C12 C14 1.538(3) .
C12 C15 1.536(3) .
C13 H13A 0.9800 .
C13 H13B 0.9800 .
C13 H13C 0.9800 .
C14 H14A 0.9800 .
C14 H14B 0.9800 .
C14 H14C 0.9800 .
C15 H15A 0.9800 .
C15 H15B 0.9800 .
C15 H15C 0.9800 .
C16 H16 1.0000 .
C16 C17 1.531(3) .
C16 C21 1.529(3) .
C17 H17A 0.9900 .
C17 H17B 0.9900 .
C17 C18 1.536(3) .
C18 H18A 0.9900 .
C18 H18B 0.9900 .
C18 C19 1.524(3) .
C19 H19A 0.9900 .
C19 H19B 0.9900 .
C19 C20 1.528(3) .
C20 H20A 0.9900 .
C20 H20B 0.9900 .
C20 C21 1.532(3) .
C21 H21A 0.9900 .
C21 H21B 0.9900 .
C22 H22A 0.9900 .
C22 H22B 0.9900 .
C22 C23 1.527(3) .
C23 H23A 0.9900 .
C23 H23B 0.9900 .
C24 H24A 0.9800 .
C24 H24B 0.9800 .
C24 H24C 0.9800 .
C25 H25A 0.9800 .
C25 H25B 0.9800 .
C25 H25C 0.9800 .

loop_
_geom_torsion_atom_site_label_1
_geom_torsion_atom_site_label_2
_geom_torsion_atom_site_label_3
_geom_torsion_atom_site_label_4
_geom_torsion
_geom_torsion_site_symmetry_1
Cu1 O1 C7 C2 22.4(3) .
Cu1 O1 C7 C6 -159.57(13) .
Cu1 O2 C22 C23 63.81(18) 5_666
Cu1 O2 C22 C23 -45.89(19) .
Cu1 N1 C1 C2 -5.4(3) .
Cu1 N1 C16 C17 -145.64(15) .
Cu1 N1 C16 C21 89.33(17) .
Cu1 N2 C23 C22 -30.34(18) .
O2 C22 C23 N2 51.3(2) .
N1 C1 C2 C3 175.6(2) .
N1 C1 C2 C7 -9.3(3) .
N1 C16 C17 C18 176.42(17) .
N1 C16 C21 C20 -173.71(18) .
C1 N1 C16 C17 34.1(3) .
C1 N1 C16 C21 -90.9(2) .
C1 C2 C3 C4 176.06(19) .
C1 C2 C7 O1 1.1(3) .
C1 C2 C7 C6 -177.04(18) .
C2 C3 C4 C5 0.5(3) .
C2 C3 C4 C8 -177.48(19) .
C3 C2 C7 O1 176.03(19) .
C3 C2 C7 C6 -2.1(3) .
C3 C4 C5 C6 -0.4(3) .
C3 C4 C8 C9 -7.3(3) .
C3 C4 C8 C10 -127.8(2) .
C3 C4 C8 C11 112.8(2) .
C4 C5 C6 C7 -0.9(3) .
C4 C5 C6 C12 -179.87(18) .
C5 C4 C8 C9 174.9(2) .
C5 C4 C8 C10 54.4(3) .
C5 C4 C8 C11 -65.1(3) .
C5 C6 C7 O1 -176.07(17) .
C5 C6 C7 C2 2.1(3) .
C5 C6 C12 C13 -124.4(2) .
C5 C6 C12 C14 114.1(2) .
C5 C6 C12 C15 -4.6(3) .
C7 C2 C3 C4 0.8(3) .
C7 C6 C12 C13 56.6(2) .
C7 C6 C12 C14 -64.9(2) .
C7 C6 C12 C15 176.41(17) .
C8 C4 C5 C6 177.63(19) .
C12 C6 C7 O1 2.9(3) .
C12 C6 C7 C2 -178.93(17) .
C16 N1 C1 C2 174.85(19) .
C16 C17 C18 C19 57.9(2) .
C17 C16 C21 C20 58.0(2) .
C17 C18 C19 C20 -55.6(3) .
C18 C19 C20 C21 54.2(3) .
C19 C20 C21 C16 -55.6(3) .
C21 C16 C17 C18 -58.8(2) .
C24 N2 C23 C22 85.7(2) .
C25 N2 C23 C22 -151.76(17) .
